data_2013226
loop_
_publ_author_name
'Suchada Chantrapromma'
'Anwar Usman'
'Hoong-Kun Fun'
'Surat Laphookhieo'
'Chatchanok Karalai'
'Yanisa Rat-a-pa'
'Kan Chantrapromma'

_publ_section_title
;Bis[14\b-hydroxy-3\b-<i>O</i>-(<small>L</small>-thevetosyl)-5\b-card-20(22)-enolide]
 methanol solvate monohydrate and
 3\b-<i>O</i>-(<small>L</small>-2'-<i>o</i>-acetylthevetosyl)-14\b-hydroxy-5\b-card-20(22)-enolide
;
_journal_issue 2
_journal_name_full 'Acta Crystallographica Section C'
_journal_page_first o68
_journal_page_last o70
_journal_paper_doi 10.1107/S0108270102023065
_journal_volume 59
_journal_year 2003
_chemical_formula_iupac 'C32 H48 O9'
_chemical_formula_moiety 'C32 H48 O9'
_chemical_formula_sum 'C32 H48 O9'
_chemical_formula_weight 576.70
_chemical_name_systematic
;
3\b-o-(L-2'-o-acetyl thevetoyl)-14\b-hydroxy-5\b-card-20(22)-enolide
;
_space_group_IT_number 4
_symmetry_cell_setting monoclinic
_symmetry_space_group_name_Hall 'P 2yb'
_symmetry_space_group_name_H-M 'P 1 21 1'
_atom_sites_solution_hydrogens geom
_atom_sites_solution_primary direct
_atom_sites_solution_secondary difmap
_audit_creation_method SHELXL-97
_cell_angle_alpha 90.00
_cell_angle_beta 97.0070(10)
_cell_angle_gamma 90.00
_cell_formula_units_Z 2
_cell_length_a 7.3351(3)
_cell_length_b 21.4770(9)
_cell_length_c 9.9056(4)
_cell_measurement_reflns_used 8192
_cell_measurement_temperature 293(2)
_cell_measurement_theta_max 29.54
_cell_measurement_theta_min 1.90
_cell_volume 1548.83(11)
_computing_cell_refinement 'SAINT (Siemens, 1996)'
_computing_data_collection 'SMART (Siemens, 1996)'
_computing_data_reduction SAINT
_computing_molecular_graphics SHELXTL
_computing_publication_material
;
SHELXTL, PARST (Nardelli, 1995) and PLATON (Spek, 1990)
;
_computing_structure_refinement SHELXTL
_computing_structure_solution 'SHELXTL (Sheldrick, 1997)'
_diffrn_ambient_temperature 293(2)
_diffrn_detector_area_resol_mean 8.33
_diffrn_measured_fraction_theta_full 0.995
_diffrn_measured_fraction_theta_max 0.995
_diffrn_measurement_device_type
;
Siemens SMART CCD area-detector
;
_diffrn_measurement_method \w
_diffrn_radiation_monochromator graphite
_diffrn_radiation_source 'fine-focus sealed tube'
_diffrn_radiation_type MoK\a
_diffrn_radiation_wavelength 0.71073
_diffrn_reflns_av_R_equivalents 0.1043
_diffrn_reflns_av_sigmaI/netI 0.1063
_diffrn_reflns_limit_h_max 9
_diffrn_reflns_limit_h_min -9
_diffrn_reflns_limit_k_max 16
_diffrn_reflns_limit_k_min -27
_diffrn_reflns_limit_l_max 12
_diffrn_reflns_limit_l_min -12
_diffrn_reflns_number 10311
_diffrn_reflns_theta_full 26.99
_diffrn_reflns_theta_max 26.99
_diffrn_reflns_theta_min 1.90
_diffrn_standards_decay_% negligible
_diffrn_standards_interval_count 0
_diffrn_standards_interval_time 0
_diffrn_standards_number 0
_exptl_absorpt_coefficient_mu 0.089
_exptl_absorpt_correction_T_max 0.9772
_exptl_absorpt_correction_T_min 0.9568
_exptl_absorpt_correction_type empirical
_exptl_absorpt_process_details '(SADABS; Sheldrick, 1996)'
_exptl_crystal_colour colourless
_exptl_crystal_density_diffrn 1.237
_exptl_crystal_density_method 'not measured'
_exptl_crystal_description slab
_exptl_crystal_F_000 624
_exptl_crystal_size_max 0.50
_exptl_crystal_size_mid 0.48
_exptl_crystal_size_min 0.26
_refine_diff_density_max 0.462
_refine_diff_density_min -0.416
_refine_ls_extinction_coef 0.059(4)
_refine_ls_extinction_expression Fc^*^=kFc[1+0.001xFc^2^\l^3^/sin(2\q)]^-1/4^
_refine_ls_extinction_method SHELXL97
_refine_ls_goodness_of_fit_ref 1.006
_refine_ls_hydrogen_treatment constr
_refine_ls_matrix_type full
_refine_ls_number_parameters 376
_refine_ls_number_reflns 3461
_refine_ls_number_restraints 1
_refine_ls_restrained_S_all 1.006
_refine_ls_R_factor_all 0.0595
_refine_ls_R_factor_gt 0.0454
_refine_ls_shift/su_max <0.001
_refine_ls_shift/su_mean 0.000
_refine_ls_structure_factor_coef Fsqd
_refine_ls_weighting_details 'calc w = 1/[\s^2^(Fo^2^)+(0.0277P)^2^] where P = (Fo^2^+2Fc^2^)/3'
_refine_ls_weighting_scheme calc
_refine_ls_wR_factor_gt 0.1026
_refine_ls_wR_factor_ref 0.1062
_reflns_number_gt 3057
_reflns_number_total 3461
_reflns_threshold_expression I>2\s(I)
_cod_data_source_file ta1401.cif
_cod_data_source_block II
_cod_depositor_comments
;
The following automatic conversions were performed:
'_symmetry_cell_setting' value 'Monoclinic' changed to 'monoclinic'
according to '/home/saulius/struct/CIF-dictionaries/cif_core.dic'
dictionary named 'cif_core.dic' version 2.4.1 from 2010-06-29.

Automatic conversion script
Id: cif_fix_enum 1527 2010-12-29 10:47:43Z saulius 

The following automatic conversions were performed:

'_symmetry_cell_setting' value 'Monoclinic' changed to 'monoclinic'
according to /home/saulius/struct/CIF-dictionaries/cif_core.dic
dictionary named 'cif_core.dic' version 2.4.1 from 2010-06-29.

Automatic conversion script
Id: cif_fix_values 1715 2011-07-08 13:25:40Z adriana 
;
_cod_original_cell_volume 1548.80(10)
_cod_original_sg_symbol_H-M 'P 21'
_cod_database_code 2013226
_cod_database_fobs_code 2013226

loop_
_symmetry_equiv_pos_as_xyz
'x, y, z'
'-x, y+1/2, -z'

loop_
_atom_site_label
_atom_site_fract_x
_atom_site_fract_y
_atom_site_fract_z
_atom_site_U_iso_or_equiv
_atom_site_adp_type
_atom_site_calc_flag
_atom_site_refinement_flags
_atom_site_occupancy
_atom_site_disorder_assembly
_atom_site_disorder_group
_atom_site_type_symbol
O1 0.8702(3) 0.39833(11) 0.22303(19) 0.0355(5) Uani d . 1 . . O
O2 0.5568(2) 0.80573(8) 1.03926(17) 0.0202(4) Uani d . 1 . . O
O3 0.5051(2) 0.91233(9) 0.99367(17) 0.0228(4) Uani d . 1 . . O
O4 0.7986(3) 0.31586(10) 0.3445(2) 0.0405(6) Uani d . 1 . . O
O5 0.7325(2) 0.48921(8) 0.65740(17) 0.0214(4) Uani d . 1 . . O
H5A 0.8357 0.4836 0.6975 0.032 Uiso calc R 1 . . H
O6 0.4333(2) 0.81558(9) 1.28906(19) 0.0277(4) Uani d . 1 . . O
O7 0.6948(3) 0.90537(10) 1.40125(18) 0.0339(5) Uani d . 1 . . O
O8 0.9400(3) 0.94492(10) 1.2060(2) 0.0329(5) Uani d . 1 . . O
H8A 0.9896 0.9106 1.2110 0.049 Uiso calc R 1 . . H
O9 0.1323(3) 0.83055(12) 1.2285(3) 0.0486(6) Uani d . 1 . . O
C22 0.6948(4) 0.41973(13) 0.3943(3) 0.0267(6) Uani d . 1 . . C
H22 0.6248 0.4130 0.4651 0.032 Uiso calc R 1 . . H
C23 0.7865(4) 0.37137(14) 0.3234(3) 0.0300(6) Uani d . 1 . . C
C21 0.8376(4) 0.46436(15) 0.2252(3) 0.0319(6) Uani d . 1 . . C
H21A 0.7696 0.4780 0.1402 0.038 Uiso calc R 1 . . H
H21B 0.9527 0.4870 0.2395 0.038 Uiso calc R 1 . . H
C20 0.7275(3) 0.47484(13) 0.3414(3) 0.0227(5) Uani d . 1 . . C
C17 0.6733(3) 0.53949(12) 0.3791(2) 0.0217(5) Uani d . 1 . . C
H17 0.6727 0.5660 0.2985 0.026 Uiso calc R 1 . . H
C16 0.4791(3) 0.54199(14) 0.4258(3) 0.0254(5) Uani d . 1 . . C
H16A 0.4033 0.5721 0.3719 0.030 Uiso calc R 1 . . H
H16B 0.4204 0.5015 0.4144 0.030 Uiso calc R 1 . . H
C15 0.5022(3) 0.56093(12) 0.5763(2) 0.0202(5) Uani d . 1 . . C
H15A 0.4626 0.6036 0.5864 0.024 Uiso calc R 1 . . H
H15B 0.4301 0.5340 0.6279 0.024 Uiso calc R 1 . . H
C14 0.7076(3) 0.55413(11) 0.6260(2) 0.0166(5) Uani d . 1 . . C
C13 0.8026(3) 0.57067(12) 0.4989(2) 0.0194(5) Uani d . 1 . . C
C12 0.7944(4) 0.64185(13) 0.4787(3) 0.0253(6) Uani d . 1 . . C
H12A 0.8610 0.6527 0.4033 0.030 Uiso calc R 1 . . H
H12B 0.6673 0.6542 0.4547 0.030 Uiso calc R 1 . . H
C11 0.8746(4) 0.67828(12) 0.6041(3) 0.0259(6) Uani d . 1 . . C
H11A 0.8655 0.7225 0.5848 0.031 Uiso calc R 1 . . H
H11B 1.0035 0.6680 0.6258 0.031 Uiso calc R 1 . . H
C9 0.7726(3) 0.66331(11) 0.7270(2) 0.0182(5) Uani d . 1 . . C
H9 0.6436 0.6746 0.7010 0.022 Uiso calc R 1 . . H
C8 0.7768(3) 0.59223(11) 0.7539(2) 0.0181(5) Uani d . 1 . . C
H8 0.9056 0.5807 0.7799 0.022 Uiso calc R 1 . . H
C7 0.6725(4) 0.57457(12) 0.8727(2) 0.0240(5) Uani d . 1 . . C
H7A 0.6910 0.5306 0.8926 0.029 Uiso calc R 1 . . H
H7B 0.5422 0.5812 0.8465 0.029 Uiso calc R 1 . . H
C6 0.7349(4) 0.61250(13) 1.0011(3) 0.0264(6) Uani d . 1 . . C
H6A 0.6576 0.6024 1.0708 0.032 Uiso calc R 1 . . H
H6B 0.8602 0.6013 1.0351 0.032 Uiso calc R 1 . . H
C5 0.7247(3) 0.68265(12) 0.9729(2) 0.0208(5) Uani d . 1 . . C
H5 0.7786 0.7038 1.0559 0.025 Uiso calc R 1 . . H
C10 0.8399(3) 0.70121(12) 0.8579(3) 0.0206(5) Uani d . 1 . . C
C1 0.8159(3) 0.77213(12) 0.8345(3) 0.0235(5) Uani d . 1 . . C
H1A 0.8707 0.7939 0.9153 0.028 Uiso calc R 1 . . H
H1B 0.8821 0.7843 0.7598 0.028 Uiso calc R 1 . . H
C2 0.6159(3) 0.79280(12) 0.8027(2) 0.0211(5) Uani d . 1 . . C
H2A 0.6112 0.8378 0.7938 0.025 Uiso calc R 1 . . H
H2B 0.5640 0.7749 0.7165 0.025 Uiso calc R 1 . . H
C3 0.5012(3) 0.77273(12) 0.9135(2) 0.0195(5) Uani d . 1 . . C
H3 0.3714 0.7814 0.8835 0.023 Uiso calc R 1 . . H
C4 0.5246(3) 0.70378(12) 0.9444(2) 0.0205(5) Uani d . 1 . . C
H4A 0.4650 0.6803 0.8678 0.025 Uiso calc R 1 . . H
H4B 0.4627 0.6940 1.0228 0.025 Uiso calc R 1 . . H
C24 0.4517(3) 0.85795(12) 1.0619(2) 0.0199(5) Uani d . 1 . . C
H24 0.3219 0.8491 1.0325 0.024 Uiso calc R 1 . . H
C28 0.6959(3) 0.92727(13) 1.0249(3) 0.0236(5) Uani d . 1 . . C
H28 0.7697 0.8931 0.9949 0.028 Uiso calc R 1 . . H
C27 0.7467(3) 0.93729(12) 1.1779(3) 0.0231(5) Uani d . 1 . . C
H27 0.6891 0.9762 1.2023 0.028 Uiso calc R 1 . . H
C26 0.6768(4) 0.88529(12) 1.2631(2) 0.0216(5) Uani d . 1 . . C
H26 0.7513 0.8479 1.2558 0.026 Uiso calc R 1 . . H
C25 0.4783(3) 0.87072(12) 1.2142(2) 0.0213(5) Uani d . 1 . . C
H25 0.4003 0.9056 1.2351 0.026 Uiso calc R 1 . . H
C18 1.0015(3) 0.54883(14) 0.5079(3) 0.0269(6) Uani d . 1 . . C
H18A 1.0727 0.5687 0.5835 0.040 Uiso calc R 1 . . H
H18B 1.0506 0.5595 0.4254 0.040 Uiso calc R 1 . . H
H18C 1.0064 0.5045 0.5203 0.040 Uiso calc R 1 . . H
C19 1.0452(4) 0.69052(15) 0.9029(3) 0.0336(7) Uani d . 1 . . C
H19A 1.0811 0.7124 0.9865 0.050 Uiso calc R 1 . . H
H19B 1.1152 0.7057 0.8340 0.050 Uiso calc R 1 . . H
H19C 1.0678 0.6468 0.9165 0.050 Uiso calc R 1 . . H
C30 0.7906(6) 0.8647(2) 1.4945(3) 0.0538(10) Uani d . 1 . . C
H30A 0.7997 0.8826 1.5839 0.081 Uiso calc R 1 . . H
H30B 0.9116 0.8579 1.4698 0.081 Uiso calc R 1 . . H
H30C 0.7264 0.8258 1.4938 0.081 Uiso calc R 1 . . H
C29 0.7272(4) 0.98522(16) 0.9435(3) 0.0374(7) Uani d . 1 . . C
H29A 0.7037 0.9760 0.8481 0.056 Uiso calc R 1 . . H
H29B 0.8521 0.9988 0.9650 0.056 Uiso calc R 1 . . H
H29C 0.6457 1.0176 0.9657 0.056 Uiso calc R 1 . . H
C31 0.2567(4) 0.80048(15) 1.2863(3) 0.0328(6) Uani d . 1 . . C
C32 0.2341(6) 0.74137(19) 1.3629(4) 0.0565(10) Uani d . 1 . . C
H32A 0.1169 0.7232 1.3318 0.085 Uiso calc R 1 . . H
H32B 0.2408 0.7503 1.4583 0.085 Uiso calc R 1 . . H
H32C 0.3300 0.7128 1.3475 0.085 Uiso calc R 1 . . H

loop_
_atom_site_aniso_label
_atom_site_aniso_U_11
_atom_site_aniso_U_22
_atom_site_aniso_U_33
_atom_site_aniso_U_12
_atom_site_aniso_U_13
_atom_site_aniso_U_23
O1 0.0362(11) 0.0396(13) 0.0315(10) 0.0075(9) 0.0078(8) -0.0123(9)
O2 0.0186(8) 0.0179(9) 0.0233(8) 0.0039(7) -0.0005(6) -0.0053(7)
O3 0.0228(8) 0.0219(9) 0.0235(8) 0.0032(7) 0.0017(7) 0.0049(7)
O4 0.0414(11) 0.0276(12) 0.0487(13) 0.0049(9) -0.0092(10) -0.0118(10)
O5 0.0242(9) 0.0137(9) 0.0252(8) -0.0002(7) -0.0017(7) 0.0036(7)
O6 0.0287(9) 0.0261(10) 0.0302(10) 0.0018(8) 0.0112(8) 0.0052(8)
O7 0.0436(12) 0.0350(12) 0.0212(9) 0.0085(9) -0.0034(8) -0.0045(8)
O8 0.0273(10) 0.0278(11) 0.0422(11) -0.0079(8) -0.0011(8) -0.0097(9)
O9 0.0288(11) 0.0453(15) 0.0741(17) -0.0011(11) 0.0152(11) -0.0037(13)
C22 0.0280(13) 0.0270(14) 0.0251(12) -0.0016(11) 0.0040(10) -0.0070(11)
C23 0.0235(13) 0.0345(17) 0.0295(14) 0.0020(11) -0.0070(11) -0.0115(12)
C21 0.0320(14) 0.0365(16) 0.0292(14) 0.0027(12) 0.0118(11) -0.0062(12)
C20 0.0180(11) 0.0290(15) 0.0206(11) 0.0017(10) 0.0012(9) -0.0046(10)
C17 0.0246(12) 0.0235(13) 0.0173(11) 0.0033(10) 0.0034(9) 0.0015(10)
C16 0.0190(11) 0.0322(15) 0.0244(12) 0.0051(10) -0.0001(9) -0.0025(11)
C15 0.0162(11) 0.0238(13) 0.0213(12) 0.0017(10) 0.0055(9) 0.0020(10)
C14 0.0167(10) 0.0135(11) 0.0198(11) 0.0011(9) 0.0026(9) 0.0041(9)
C13 0.0183(11) 0.0191(13) 0.0220(12) 0.0007(9) 0.0070(9) 0.0021(10)
C12 0.0331(13) 0.0201(13) 0.0255(13) 0.0001(10) 0.0142(11) 0.0055(10)
C11 0.0335(14) 0.0157(12) 0.0318(13) -0.0056(11) 0.0173(11) 0.0006(11)
C9 0.0171(10) 0.0150(11) 0.0235(11) -0.0009(9) 0.0069(9) 0.0016(9)
C8 0.0176(10) 0.0158(12) 0.0208(11) -0.0007(9) 0.0025(9) 0.0016(9)
C7 0.0367(14) 0.0153(13) 0.0208(12) -0.0031(10) 0.0064(10) 0.0032(10)
C6 0.0365(14) 0.0240(14) 0.0178(12) 0.0022(11) -0.0001(10) 0.0035(10)
C5 0.0228(12) 0.0194(13) 0.0192(11) -0.0005(9) -0.0020(9) -0.0009(9)
C10 0.0164(11) 0.0174(12) 0.0279(13) -0.0025(9) 0.0017(9) -0.0011(10)
C1 0.0237(12) 0.0172(13) 0.0309(13) -0.0053(10) 0.0088(10) -0.0039(10)
C2 0.0270(12) 0.0147(12) 0.0222(11) 0.0002(10) 0.0049(9) -0.0011(9)
C3 0.0172(11) 0.0220(13) 0.0190(11) -0.0019(9) 0.0011(9) -0.0052(10)
C4 0.0205(11) 0.0205(13) 0.0209(11) -0.0039(10) 0.0043(9) -0.0013(10)
C24 0.0179(11) 0.0174(12) 0.0243(12) 0.0032(9) 0.0022(9) -0.0023(10)
C28 0.0215(12) 0.0235(14) 0.0259(12) 0.0005(10) 0.0036(10) -0.0033(10)
C27 0.0250(12) 0.0167(12) 0.0270(13) -0.0001(10) 0.0007(10) -0.0068(10)
C26 0.0257(12) 0.0182(12) 0.0206(11) 0.0045(10) 0.0020(9) -0.0036(10)
C25 0.0232(12) 0.0198(13) 0.0215(12) 0.0042(10) 0.0057(9) 0.0008(10)
C18 0.0194(11) 0.0281(15) 0.0347(14) -0.0009(10) 0.0090(10) -0.0053(11)
C19 0.0209(13) 0.0316(16) 0.0475(17) -0.0008(11) 0.0008(12) -0.0099(13)
C30 0.063(2) 0.066(3) 0.0296(16) 0.021(2) -0.0074(16) 0.0073(17)
C29 0.0442(17) 0.0342(17) 0.0359(15) -0.0070(14) 0.0131(13) 0.0053(13)
C31 0.0321(14) 0.0301(15) 0.0390(15) -0.0021(13) 0.0151(12) -0.0054(13)
C32 0.068(2) 0.047(2) 0.060(2) -0.0168(19) 0.0321(19) 0.0040(19)

loop_
_atom_type_symbol
_atom_type_description
_atom_type_scat_dispersion_real
_atom_type_scat_dispersion_imag
_atom_type_scat_source
C C 0.0033 0.0000 'International Tables Vol C Tables 4.2.6.8 and 6.1.1.4'
H H 0.0000 0.0000 'International Tables Vol C Tables 4.2.6.8 and 6.1.1.4'
O O 0.0106 0.0000 'International Tables Vol C Tables 4.2.6.8 and 6.1.1.4'

loop_
_geom_angle_atom_site_label_1
_geom_angle_atom_site_label_2
_geom_angle_atom_site_label_3
_geom_angle
C23 O1 C21 108.5(2)
C24 O2 C3 115.39(18)
C24 O3 C28 113.47(18)
C14 O5 H5A 109.5
C31 O6 C25 117.9(2)
C30 O7 C26 115.2(2)
C27 O8 H8A 109.5
C20 C22 C23 109.1(3)
C20 C22 H22 125.4
C23 C22 H22 125.4
O4 C23 O1 121.0(3)
O4 C23 C22 130.1(3)
O1 C23 C22 108.9(3)
O1 C21 C20 105.4(2)
O1 C21 H21A 110.7
C20 C21 H21A 110.7
O1 C21 H21B 110.7
C20 C21 H21B 110.7
H21A C21 H21B 108.8
C22 C20 C21 108.0(2)
C22 C20 C17 131.2(2)
C21 C20 C17 120.8(2)
C20 C17 C16 112.7(2)
C20 C17 C13 115.3(2)
C16 C17 C13 104.53(19)
C20 C17 H17 108.0
C16 C17 H17 108.0
C13 C17 H17 108.0
C15 C16 C17 107.61(19)
C15 C16 H16A 110.2
C17 C16 H16A 110.2
C15 C16 H16B 110.2
C17 C16 H16B 110.2
H16A C16 H16B 108.5
C14 C15 C16 105.89(18)
C14 C15 H15A 110.6
C16 C15 H15A 110.6
C14 C15 H15B 110.6
C16 C15 H15B 110.6
H15A C15 H15B 108.7
O5 C14 C15 104.81(18)
O5 C14 C8 108.49(18)
C15 C14 C8 115.16(19)
O5 C14 C13 109.91(19)
C15 C14 C13 103.82(18)
C8 C14 C13 114.18(19)
C18 C13 C12 109.6(2)
C18 C13 C14 113.8(2)
C12 C13 C14 108.5(2)
C18 C13 C17 113.4(2)
C12 C13 C17 108.2(2)
C14 C13 C17 103.00(18)
C11 C12 C13 113.5(2)
C11 C12 H12A 108.9
C13 C12 H12A 108.9
C11 C12 H12B 108.9
C13 C12 H12B 108.9
H12A C12 H12B 107.7
C12 C11 C9 111.2(2)
C12 C11 H11A 109.4
C9 C11 H11A 109.4
C12 C11 H11B 109.4
C9 C11 H11B 109.4
H11A C11 H11B 108.0
C11 C9 C8 109.9(2)
C11 C9 C10 114.43(19)
C8 C9 C10 111.97(19)
C11 C9 H9 106.7
C8 C9 H9 106.7
C10 C9 H9 106.7
C7 C8 C14 110.84(19)
C7 C8 C9 112.1(2)
C14 C8 C9 112.60(18)
C7 C8 H8 107.0
C14 C8 H8 107.0
C9 C8 H8 107.0
C8 C7 C6 112.4(2)
C8 C7 H7A 109.1
C6 C7 H7A 109.1
C8 C7 H7B 109.1
C6 C7 H7B 109.1
H7A C7 H7B 107.9
C5 C6 C7 111.6(2)
C5 C6 H6A 109.3
C7 C6 H6A 109.3
C5 C6 H6B 109.3
C7 C6 H6B 109.3
H6A C6 H6B 108.0
C4 C5 C6 110.5(2)
C4 C5 C10 112.63(19)
C6 C5 C10 111.6(2)
C4 C5 H5 107.3
C6 C5 H5 107.3
C10 C5 H5 107.3
C19 C10 C1 106.3(2)
C19 C10 C5 110.6(2)
C1 C10 C5 107.5(2)
C19 C10 C9 111.3(2)
C1 C10 C9 111.8(2)
C5 C10 C9 109.31(18)
C2 C1 C10 113.9(2)
C2 C1 H1A 108.8
C10 C1 H1A 108.8
C2 C1 H1B 108.8
C10 C1 H1B 108.8
H1A C1 H1B 107.7
C3 C2 C1 111.7(2)
C3 C2 H2A 109.3
C1 C2 H2A 109.3
C3 C2 H2B 109.3
C1 C2 H2B 109.3
H2A C2 H2B 107.9
O2 C3 C4 106.92(19)
O2 C3 C2 111.05(19)
C4 C3 C2 111.2(2)
O2 C3 H3 109.2
C4 C3 H3 109.2
C2 C3 H3 109.2
C3 C4 C5 114.2(2)
C3 C4 H4A 108.7
C5 C4 H4A 108.7
C3 C4 H4B 108.7
C5 C4 H4B 108.7
H4A C4 H4B 107.6
O2 C24 O3 113.1(2)
O2 C24 C25 107.30(19)
O3 C24 C25 108.2(2)
O2 C24 H24 109.4
O3 C24 H24 109.4
C25 C24 H24 109.4
O3 C28 C29 106.1(2)
O3 C28 C27 111.0(2)
C29 C28 C27 112.1(2)
O3 C28 H28 109.2
C29 C28 H28 109.2
C27 C28 H28 109.2
O8 C27 C26 111.8(2)
O8 C27 C28 109.1(2)
C26 C27 C28 112.7(2)
O8 C27 H27 107.7
C26 C27 H27 107.7
C28 C27 H27 107.7
O7 C26 C25 110.1(2)
O7 C26 C27 108.1(2)
C25 C26 C27 110.5(2)
O7 C26 H26 109.4
C25 C26 H26 109.4
C27 C26 H26 109.4
O6 C25 C26 105.96(19)
O6 C25 C24 110.4(2)
C26 C25 C24 110.9(2)
O6 C25 H25 109.8
C26 C25 H25 109.8
C24 C25 H25 109.8
C13 C18 H18A 109.5
C13 C18 H18B 109.5
H18A C18 H18B 109.5
C13 C18 H18C 109.5
H18A C18 H18C 109.5
H18B C18 H18C 109.5
C10 C19 H19A 109.5
C10 C19 H19B 109.5
H19A C19 H19B 109.5
C10 C19 H19C 109.5
H19A C19 H19C 109.5
H19B C19 H19C 109.5
O7 C30 H30A 109.5
O7 C30 H30B 109.5
H30A C30 H30B 109.5
O7 C30 H30C 109.5
H30A C30 H30C 109.5
H30B C30 H30C 109.5
C28 C29 H29A 109.5
C28 C29 H29B 109.5
H29A C29 H29B 109.5
C28 C29 H29C 109.5
H29A C29 H29C 109.5
H29B C29 H29C 109.5
O9 C31 O6 123.9(3)
O9 C31 C32 124.8(3)
O6 C31 C32 111.3(3)
C31 C32 H32A 109.5
C31 C32 H32B 109.5
H32A C32 H32B 109.5
C31 C32 H32C 109.5
H32A C32 H32C 109.5
H32B C32 H32C 109.5

loop_
_geom_bond_atom_site_label_1
_geom_bond_atom_site_label_2
_geom_bond_site_symmetry_2
_geom_bond_distance
_geom_bond_publ_flag
O1 C23 . 1.360(4) ?
O1 C21 . 1.439(4) ?
O2 C24 . 1.394(3) yes
O2 C3 . 1.448(3) yes
O3 C24 . 1.428(3) ?
O3 C28 . 1.432(3) ?
O4 C23 . 1.212(4) ?
O5 C14 . 1.435(3) ?
O5 H5A . 0.8200 ?
O6 C31 . 1.333(3) ?
O6 C25 . 1.456(3) ?
O7 C30 . 1.397(4) ?
O7 C26 . 1.426(3) ?
O8 C27 . 1.420(3) ?
O8 H8A . 0.8200 ?
O9 C31 . 1.204(4) ?
C22 C20 . 1.328(4) ?
C22 C23 . 1.463(4) ?
C22 H22 . 0.9300 ?
C21 C20 . 1.501(4) ?
C21 H21A . 0.9700 ?
C21 H21B . 0.9700 ?
C20 C17 . 1.504(4) ?
C17 C16 . 1.551(4) ?
C17 C13 . 1.576(3) ?
C17 H17 . 0.9800 ?
C16 C15 . 1.535(3) ?
C16 H16A . 0.9700 ?
C16 H16B . 0.9700 ?
C15 C14 . 1.534(3) ?
C15 H15A . 0.9700 ?
C15 H15B . 0.9700 ?
C14 C8 . 1.541(3) ?
C14 C13 . 1.552(3) ?
C13 C18 . 1.525(3) ?
C13 C12 . 1.542(4) ?
C12 C11 . 1.524(4) ?
C12 H12A . 0.9700 ?
C12 H12B . 0.9700 ?
C11 C9 . 1.539(3) ?
C11 H11A . 0.9700 ?
C11 H11B . 0.9700 ?
C9 C8 . 1.549(3) ?
C9 C10 . 1.559(3) ?
C9 H9 . 0.9800 ?
C8 C7 . 1.527(3) ?
C8 H8 . 0.9800 ?
C7 C6 . 1.533(4) ?
C7 H7A . 0.9700 ?
C7 H7B . 0.9700 ?
C6 C5 . 1.533(4) ?
C6 H6A . 0.9700 ?
C6 H6B . 0.9700 ?
C5 C4 . 1.529(3) ?
C5 C10 . 1.551(4) ?
C5 H5 . 0.9800 ?
C10 C19 . 1.535(3) ?
C10 C1 . 1.548(4) ?
C1 C2 . 1.528(4) ?
C1 H1A . 0.9700 ?
C1 H1B . 0.9700 ?
C2 C3 . 1.524(4) ?
C2 H2A . 0.9700 ?
C2 H2B . 0.9700 ?
C3 C4 . 1.518(4) ?
C3 H3 . 0.9800 ?
C4 H4A . 0.9700 ?
C4 H4B . 0.9700 ?
C24 C25 . 1.523(3) ?
C24 H24 . 0.9800 ?
C28 C29 . 1.516(4) ?
C28 C27 . 1.531(3) ?
C28 H28 . 0.9800 ?
C27 C26 . 1.526(4) ?
C27 H27 . 0.9800 ?
C26 C25 . 1.510(3) ?
C26 H26 . 0.9800 ?
C25 H25 . 0.9800 ?
C18 H18A . 0.9600 ?
C18 H18B . 0.9600 ?
C18 H18C . 0.9600 ?
C19 H19A . 0.9600 ?
C19 H19B . 0.9600 ?
C19 H19C . 0.9600 ?
C30 H30A . 0.9600 ?
C30 H30B . 0.9600 ?
C30 H30C . 0.9600 ?
C29 H29A . 0.9600 ?
C29 H29B . 0.9600 ?
C29 H29C . 0.9600 ?
C31 C32 . 1.498(5) ?
C32 H32A . 0.9600 ?
C32 H32B . 0.9600 ?
C32 H32C . 0.9600 ?

loop_
_geom_hbond_atom_site_label_D
_geom_hbond_atom_site_label_H
_geom_hbond_atom_site_label_A
_geom_hbond_site_symmetry_A
_geom_hbond_distance_DH
_geom_hbond_distance_HA
_geom_hbond_distance_DA
_geom_hbond_angle_DHA
_geom_hbond_publ_flag
O5 H5A O8 2_747 0.82 1.98 2.777(3) 163 yes
O8 H8A O9 1_655 0.82 2.01 2.828(3) 175 yes
C3 H3 O4 2_656 0.98 2.55 3.295(3) 132 yes
C25 H25 O5 2_657 0.98 2.36 3.311(3) 164 yes
C32 H32B O4 2_657 0.96 2.45 3.345(4) 154 yes

loop_
_geom_torsion_atom_site_label_1
_geom_torsion_atom_site_label_2
_geom_torsion_atom_site_label_3
_geom_torsion_atom_site_label_4
_geom_torsion
C21 O1 C23 O4 -177.9(2)
C21 O1 C23 C22 0.3(3)
C20 C22 C23 O4 175.9(3)
C20 C22 C23 O1 -2.1(3)
C23 O1 C21 C20 1.3(3)
C23 C22 C20 C21 2.9(3)
C23 C22 C20 C17 -177.3(2)
O1 C21 C20 C22 -2.7(3)
O1 C21 C20 C17 177.5(2)
C22 C20 C17 C16 -36.5(4)
C21 C20 C17 C16 143.3(2)
C22 C20 C17 C13 83.4(3)
C21 C20 C17 C13 -96.8(3)
C20 C17 C16 C15 114.8(2)
C13 C17 C16 C15 -11.1(3)
C17 C16 C15 C14 -13.3(3)
C16 C15 C14 O5 -82.5(2)
C16 C15 C14 C8 158.3(2)
C16 C15 C14 C13 32.8(3)
O5 C14 C13 C18 -50.8(3)
C15 C14 C13 C18 -162.4(2)
C8 C14 C13 C18 71.4(3)
O5 C14 C13 C12 -173.03(18)
C15 C14 C13 C12 75.3(2)
C8 C14 C13 C12 -50.9(3)
O5 C14 C13 C17 72.4(2)
C15 C14 C13 C17 -39.3(2)
C8 C14 C13 C17 -165.46(19)
C20 C17 C13 C18 30.0(3)
C16 C17 C13 C18 154.3(2)
C20 C17 C13 C12 151.8(2)
C16 C17 C13 C12 -83.9(2)
C20 C17 C13 C14 -93.4(2)
C16 C17 C13 C14 30.9(2)
C18 C13 C12 C11 -70.1(3)
C14 C13 C12 C11 54.7(3)
C17 C13 C12 C11 165.8(2)
C13 C12 C11 C9 -59.2(3)
C12 C11 C9 C8 55.9(3)
C12 C11 C9 C10 -177.1(2)
O5 C14 C8 C7 -58.8(2)
C15 C14 C8 C7 58.2(3)
C13 C14 C8 C7 178.2(2)
O5 C14 C8 C9 174.77(19)
C15 C14 C8 C9 -68.2(2)
C13 C14 C8 C9 51.8(3)
C11 C9 C8 C7 -178.4(2)
C10 C9 C8 C7 53.3(3)
C11 C9 C8 C14 -52.6(2)
C10 C9 C8 C14 179.07(18)
C14 C8 C7 C6 -178.8(2)
C9 C8 C7 C6 -52.1(3)
C8 C7 C6 C5 53.9(3)
C7 C6 C5 C4 69.4(3)
C7 C6 C5 C10 -56.7(3)
C4 C5 C10 C19 169.0(2)
C6 C5 C10 C19 -66.0(3)
C4 C5 C10 C1 53.4(3)
C6 C5 C10 C1 178.33(19)
C4 C5 C10 C9 -68.1(3)
C6 C5 C10 C9 56.8(2)
C11 C9 C10 C19 -58.5(3)
C8 C9 C10 C19 67.4(3)
C11 C9 C10 C1 60.2(3)
C8 C9 C10 C1 -173.89(19)
C11 C9 C10 C5 179.1(2)
C8 C9 C10 C5 -55.0(3)
C19 C10 C1 C2 -174.1(2)
C5 C10 C1 C2 -55.7(3)
C9 C10 C1 C2 64.2(3)
C10 C1 C2 C3 56.2(3)
C24 O2 C3 C4 -141.8(2)
C24 O2 C3 C2 96.7(2)
C1 C2 C3 O2 67.6(3)
C1 C2 C3 C4 -51.4(3)
O2 C3 C4 C5 -70.2(2)
C2 C3 C4 C5 51.2(3)
C6 C5 C4 C3 -179.3(2)
C10 C5 C4 C3 -53.7(3)
C3 O2 C24 O3 -82.4(2)
C3 O2 C24 C25 158.4(2)
C28 O3 C24 O2 -54.8(3)
C28 O3 C24 C25 64.0(2)
C24 O3 C28 C29 179.5(2)
C24 O3 C28 C27 -58.4(3)
O3 C28 C27 O8 173.4(2)
C29 C28 C27 O8 -68.1(3)
O3 C28 C27 C26 48.6(3)
C29 C28 C27 C26 167.1(2)
C30 O7 C26 C25 112.4(3)
C30 O7 C26 C27 -126.8(3)
O8 C27 C26 O7 69.3(3)
C28 C27 C26 O7 -167.4(2)
O8 C27 C26 C25 -170.1(2)
C28 C27 C26 C25 -46.8(3)
C31 O6 C25 C26 166.2(2)
C31 O6 C25 C24 -73.6(3)
O7 C26 C25 O6 -68.1(2)
C27 C26 C25 O6 172.51(19)
O7 C26 C25 C24 172.1(2)
C27 C26 C25 C24 52.7(3)
O2 C24 C25 O6 -55.1(2)
O3 C24 C25 O6 -177.51(17)
O2 C24 C25 C26 62.0(3)
O3 C24 C25 C26 -60.4(3)
C25 O6 C31 O9 -1.9(4)
C25 O6 C31 C32 177.5(2)

loop_
_cod_related_entry_id
_cod_related_entry_database
_cod_related_entry_code
1 ChemSpider 8206634
